data_4027400
loop_
_publ_author_name
'Feng Shi'
'Gui-Juan Xing'
'Zhong-Lin Tao'
'Shi-Wei Luo'
'Shu-Jiang Tu'
'Liu-Zhu Gong'

_publ_section_title
;
 An Asymmetric Organocatalytic Povarov Reaction with 2-Hydroxystyrenes
;
_journal_name_full 'Journal of Organic Chemistry'
_journal_page_first 6970
_journal_page_last 6979
_journal_paper_doi 10.1021/jo301174g
_journal_volume 77
_journal_year 2012
_chemical_absolute_configuration unk
_chemical_formula_sum 'C23 H20 F3 N O2'
_chemical_formula_weight 399.40
_chemical_name_systematic
;
 ?
;
_space_group_IT_number 4
_symmetry_cell_setting monoclinic
_symmetry_space_group_name_Hall 'P 2yb'
_symmetry_space_group_name_H-M 'P 1 21 1'
_atom_sites_solution_hydrogens geom
_atom_sites_solution_primary direct
_atom_sites_solution_secondary difmap
_audit_creation_method SHELXL-97
_cell_angle_alpha 90.00
_cell_angle_beta 93.278(3)
_cell_angle_gamma 90.00
_cell_formula_units_Z 2
_cell_length_a 7.6626(2)
_cell_length_b 5.8192(3)
_cell_length_c 21.5776(8)
_cell_measurement_reflns_used 4436
_cell_measurement_temperature 291(2)
_cell_measurement_theta_max 69.8551
_cell_measurement_theta_min 4.1006
_cell_volume 960.58(7)
_computing_cell_refinement 'CrysAlisPro (Oxford Diffraction Ltd.)'
_computing_data_collection 'CrysAlisPro (Oxford Diffraction Ltd.)'
_computing_data_reduction 'CrysAlisPro (Oxford Diffraction Ltd.)'
_computing_molecular_graphics 'Ortep-3 (L. J. Farrugia, 2001)'
_computing_publication_material SHELXL-97
_computing_structure_refinement 'SHELXL-97 (Sheldrick, 1997)'
_computing_structure_solution 'SHELXS-97 (Sheldrick, 1997)'
_diffrn_ambient_temperature 291(2)
_diffrn_detector_area_resol_mean 15.9149
_diffrn_measured_fraction_theta_full 0.978
_diffrn_measured_fraction_theta_max 0.978
_diffrn_measurement_device_type 'Gemini S Ultra, Oxford Diffraction'
_diffrn_measurement_method '\w scans'
_diffrn_radiation_monochromator mirror
_diffrn_radiation_source 'Enhance Ultra (Cu) x-ray Source'
_diffrn_radiation_type CuK\a
_diffrn_radiation_wavelength 1.54184
_diffrn_reflns_av_R_equivalents 0.0209
_diffrn_reflns_av_sigmaI/netI 0.0289
_diffrn_reflns_limit_h_max 9
_diffrn_reflns_limit_h_min -9
_diffrn_reflns_limit_k_max 6
_diffrn_reflns_limit_k_min -6
_diffrn_reflns_limit_l_max 26
_diffrn_reflns_limit_l_min -25
_diffrn_reflns_number 7153
_diffrn_reflns_theta_full 69.99
_diffrn_reflns_theta_max 69.99
_diffrn_reflns_theta_min 4.10
_exptl_absorpt_coefficient_mu 0.907
_exptl_absorpt_correction_T_max 0.7789
_exptl_absorpt_correction_T_min 0.7360
_exptl_absorpt_correction_type multi-scan
_exptl_absorpt_process_details
;
CrysAlisPro, Oxford Diffraction Ltd.,
Version 1.171.34.44 (release 25-10-2010 CrysAlis171 .NET)
(compiled Oct 25 2010,18:11:34)
empirical absorption correction using spherical harmonics,
 implemented in SCALE3 ABSPACK scaling algorithm.
;
_exptl_crystal_density_diffrn 1.381
_exptl_crystal_F_000 416
_exptl_crystal_size_max 0.36
_exptl_crystal_size_mid 0.32
_exptl_crystal_size_min 0.29
_refine_diff_density_max 0.587
_refine_diff_density_min -0.322
_refine_diff_density_rms 0.055
_refine_ls_abs_structure_details 'Flack H D (1983), Acta Cryst. A39, 876-881'
_refine_ls_abs_structure_Flack 0.1(4)
_refine_ls_extinction_method none
_refine_ls_goodness_of_fit_ref 1.049
_refine_ls_hydrogen_treatment mixed
_refine_ls_matrix_type full
_refine_ls_number_parameters 268
_refine_ls_number_reflns 3425
_refine_ls_number_restraints 20
_refine_ls_restrained_S_all 1.303
_refine_ls_R_factor_all 0.0706
_refine_ls_R_factor_gt 0.0661
_refine_ls_shift/su_max 0.001
_refine_ls_shift/su_mean 0.000
_refine_ls_structure_factor_coef Fsqd
_refine_ls_weighting_details 'calc w=1/[\s^2^(Fo^2^)+(0.0553P)^2^+0.9014P] where P=(Fo^2^+2Fc^2^)/3'
_refine_ls_weighting_scheme calc
_refine_ls_wR_factor_gt 0.1557
_refine_ls_wR_factor_ref 0.1589
_reflns_number_gt 3120
_reflns_number_total 3425
_reflns_threshold_expression >2sigma(I)
_cod_data_source_file jo301174g_si_004.cif
_cod_data_source_block sf120315
_cod_original_sg_symbol_H-M 'P 21'
_cod_database_code 4027400

loop_
_symmetry_equiv_pos_as_xyz
'x, y, z'
'-x, y+1/2, -z'

loop_
_atom_site_label
_atom_site_type_symbol
_atom_site_fract_x
_atom_site_fract_y
_atom_site_fract_z
_atom_site_U_iso_or_equiv
_atom_site_adp_type
_atom_site_occupancy
_atom_site_symmetry_multiplicity
_atom_site_calc_flag
_atom_site_refinement_flags
O2 O -0.2703(5) 0.8774(7) 0.34287(17) 0.0670(10) Uani 1 1 d U
H2 H -0.3583 0.9491 0.3510 0.100 Uiso 1 1 calc R
O1 O 0.4030(5) 1.0767(6) 0.35056(17) 0.0601(9) Uani 1 1 d .
N1 N -0.0947(5) 0.6880(8) 0.18111(18) 0.0558(10) Uani 1 1 d .
C11 C 0.0333(5) 0.7802(8) 0.22391(19) 0.0464(10) Uani 1 1 d .
C10 C 0.0454(5) 0.7079(8) 0.28587(19) 0.0434(9) Uani 1 1 d .
C16 C -0.1280(5) 0.5345(7) 0.37250(19) 0.0428(9) Uani 1 1 d .
C15 C 0.1671(5) 0.8158(8) 0.3272(2) 0.0467(10) Uani 1 1 d .
H15 H 0.1743 0.7715 0.3686 0.056 Uiso 1 1 calc R
C9 C -0.0647(6) 0.5079(8) 0.30731(19) 0.0445(10) Uani 1 1 d .
H9 H 0.0098 0.3709 0.3077 0.053 Uiso 1 1 calc R
F2 F -0.7867(6) 0.3177(12) -0.01851(17) 0.1355(18) Uani 1 1 d U
F3 F -0.9293(5) 0.3223(13) 0.0609(2) 0.1386(18) Uani 1 1 d U
C17 C -0.2346(5) 0.7156(9) 0.3877(2) 0.0474(10) Uani 1 1 d U
C4 C -0.3267(6) 0.4182(9) 0.1505(2) 0.0493(11) Uani 1 1 d .
C19 C -0.2660(7) 0.5570(11) 0.4888(2) 0.0649(14) Uani 1 1 d .
H19 H -0.3148 0.5631 0.5273 0.078 Uiso 1 1 calc R
C21 C -0.0922(6) 0.3625(9) 0.41646(19) 0.0524(11) Uani 1 1 d .
H21 H -0.0227 0.2380 0.4068 0.063 Uiso 1 1 calc R
C3 C -0.3432(7) 0.2175(11) 0.1174(3) 0.0691(14) Uani 1 1 d .
H3 H -0.2520 0.1119 0.1198 0.083 Uiso 1 1 calc R
C8 C -0.2199(6) 0.4617(9) 0.2606(2) 0.0519(11) Uani 1 1 d .
H8A H -0.2699 0.3130 0.2695 0.062 Uiso 1 1 calc R
H8B H -0.3091 0.5772 0.2659 0.062 Uiso 1 1 calc R
C18 C -0.3009(6) 0.7294(10) 0.4462(2) 0.0588(13) Uani 1 1 d .
H18 H -0.3687 0.8548 0.4565 0.071 Uiso 1 1 calc R
C13 C 0.2686(6) 1.0536(9) 0.2455(2) 0.0553(12) Uani 1 1 d .
H13 H 0.3441 1.1648 0.2315 0.066 Uiso 1 1 calc R
C12 C 0.1458(6) 0.9509(9) 0.2050(2) 0.0564(12) Uani 1 1 d .
H12 H 0.1381 0.9975 0.1637 0.068 Uiso 1 1 calc R
C20 C -0.1604(7) 0.3769(10) 0.4751(2) 0.0629(13) Uani 1 1 d .
H20 H -0.1341 0.2641 0.5047 0.075 Uiso 1 1 calc R
C2 C -0.4927(7) 0.1679(12) 0.0804(3) 0.0739(16) Uani 1 1 d .
H2A H -0.5011 0.0302 0.0586 0.089 Uiso 1 1 calc R
C22 C 0.4005(7) 1.3167(9) 0.3590(3) 0.0674(14) Uani 1 1 d .
H22C H 0.5020 1.3628 0.3840 0.101 Uiso 1 1 calc R
H22B H 0.2971 1.3594 0.3793 0.101 Uiso 1 1 calc R
H22A H 0.4007 1.3914 0.3193 0.101 Uiso 1 1 calc R
C1 C -0.6272(6) 0.3217(11) 0.0762(2) 0.0609(13) Uani 1 1 d .
F1 F -0.8235(8) 0.0390(11) 0.0351(3) 0.155(2) Uani 1 1 d U
C14 C 0.2772(6) 0.9873(8) 0.3075(2) 0.0487(10) Uani 1 1 d .
C7 C -0.1680(6) 0.4652(9) 0.1939(2) 0.0521(11) Uani 1 1 d .
H7 H -0.0797 0.3464 0.1882 0.062 Uiso 1 1 calc R
C6 C -0.6134(8) 0.5262(12) 0.1087(3) 0.0769(17) Uani 1 1 d .
H6 H -0.7046 0.6317 0.1059 0.092 Uiso 1 1 calc R
C5 C -0.4642(7) 0.5738(11) 0.1453(3) 0.0705(15) Uani 1 1 d .
H5 H -0.4556 0.7122 0.1668 0.085 Uiso 1 1 calc R
C23 C -0.7876(8) 0.2654(14) 0.0372(3) 0.0784(18) Uani 1 1 d .
H1 H -0.056(6) 0.705(9) 0.143(2) 0.054(13) Uiso 1 1 d .

loop_
_atom_site_aniso_label
_atom_site_aniso_U_11
_atom_site_aniso_U_22
_atom_site_aniso_U_33
_atom_site_aniso_U_23
_atom_site_aniso_U_13
_atom_site_aniso_U_12
O2 0.060(2) 0.065(2) 0.076(2) 0.0036(19) 0.0057(17) 0.0113(17)
O1 0.0548(19) 0.049(2) 0.075(2) -0.0052(17) -0.0120(16) -0.0002(15)
N1 0.054(2) 0.073(3) 0.0396(19) 0.0035(19) -0.0009(16) -0.004(2)
C11 0.042(2) 0.055(3) 0.043(2) -0.001(2) 0.0040(17) 0.0070(19)
C10 0.038(2) 0.049(2) 0.044(2) 0.001(2) 0.0026(16) 0.0050(19)
C16 0.039(2) 0.046(2) 0.042(2) 0.0009(18) -0.0024(16) -0.0019(18)
C15 0.043(2) 0.050(3) 0.047(2) 0.0016(19) -0.0013(17) 0.007(2)
C9 0.044(2) 0.046(3) 0.043(2) 0.0003(18) -0.0020(17) 0.0039(19)
F2 0.103(3) 0.238(5) 0.0620(19) 0.038(3) -0.0205(18) -0.054(3)
F3 0.065(2) 0.238(5) 0.113(3) -0.028(3) -0.003(2) -0.010(3)
C17 0.041(2) 0.053(3) 0.048(2) -0.0008(19) 0.0002(17) -0.003(2)
C4 0.045(2) 0.060(3) 0.042(2) -0.003(2) -0.0015(18) 0.003(2)
C19 0.063(3) 0.088(4) 0.045(2) -0.005(3) 0.009(2) -0.015(3)
C21 0.052(2) 0.059(3) 0.046(2) 0.003(2) -0.0050(19) -0.003(2)
C3 0.056(3) 0.077(4) 0.073(3) -0.019(3) -0.010(2) 0.014(3)
C8 0.050(2) 0.061(3) 0.044(2) -0.002(2) -0.0061(19) -0.006(2)
C18 0.049(2) 0.067(3) 0.062(3) -0.015(3) 0.011(2) -0.003(2)
C13 0.048(3) 0.055(3) 0.063(3) 0.006(2) 0.007(2) -0.005(2)
C12 0.058(3) 0.069(3) 0.044(2) 0.009(2) 0.010(2) 0.003(2)
C20 0.066(3) 0.075(4) 0.048(2) 0.013(2) -0.001(2) -0.007(3)
C2 0.063(3) 0.083(4) 0.073(3) -0.025(3) -0.013(3) 0.006(3)
C22 0.061(3) 0.057(3) 0.083(4) 0.000(3) -0.003(3) -0.008(3)
C1 0.050(2) 0.085(4) 0.047(2) 0.004(3) -0.002(2) -0.001(3)
F1 0.132(4) 0.146(4) 0.179(4) 0.009(4) -0.063(3) -0.037(3)
C14 0.039(2) 0.052(3) 0.055(3) 0.000(2) 0.0000(19) 0.0023(19)
C7 0.046(2) 0.063(3) 0.046(2) -0.004(2) -0.0038(19) 0.009(2)
C6 0.058(3) 0.089(4) 0.081(4) -0.001(3) -0.018(3) 0.020(3)
C5 0.067(3) 0.066(4) 0.076(3) -0.015(3) -0.017(3) 0.017(3)
C23 0.061(3) 0.115(6) 0.058(3) 0.011(3) -0.005(2) -0.009(3)

loop_
_atom_type_symbol
_atom_type_description
_atom_type_scat_dispersion_real
_atom_type_scat_dispersion_imag
_atom_type_scat_source
C C 0.0181 0.0091 'International Tables Vol C Tables 4.2.6.8 and 6.1.1.4'
H H 0.0000 0.0000 'International Tables Vol C Tables 4.2.6.8 and 6.1.1.4'
N N 0.0311 0.0180 'International Tables Vol C Tables 4.2.6.8 and 6.1.1.4'
O O 0.0492 0.0322 'International Tables Vol C Tables 4.2.6.8 and 6.1.1.4'
F F 0.0727 0.0534 'International Tables Vol C Tables 4.2.6.8 and 6.1.1.4'

loop_
_geom_angle_atom_site_label_1
_geom_angle_atom_site_label_2
_geom_angle_atom_site_label_3
_geom_angle
C17 O2 H2 109.5
C14 O1 C22 116.1(4)
C11 N1 C7 118.6(4)
C11 N1 H1 108(3)
C7 N1 H1 115(4)
C12 C11 C10 119.1(4)
C12 C11 N1 119.9(4)
C10 C11 N1 121.0(4)
C11 C10 C15 118.6(4)
C11 C10 C9 120.8(4)
C15 C10 C9 120.6(4)
C17 C16 C21 118.7(4)
C17 C16 C9 121.4(4)
C21 C16 C9 119.6(4)
C14 C15 C10 121.5(4)
C14 C15 H15 119.3
C10 C15 H15 119.3
C16 C9 C10 114.5(4)
C16 C9 C8 110.3(3)
C10 C9 C8 110.8(4)
C16 C9 H9 106.9
C10 C9 H9 106.9
C8 C9 H9 106.9
O2 C17 C16 116.9(4)
O2 C17 C18 122.3(4)
C16 C17 C18 120.7(4)
C3 C4 C5 117.8(5)
C3 C4 C7 121.5(4)
C5 C4 C7 120.6(4)
C20 C19 C18 120.6(5)
C20 C19 H19 119.7
C18 C19 H19 119.7
C16 C21 C20 120.2(5)
C16 C21 H21 119.9
C20 C21 H21 119.9
C4 C3 C2 121.7(5)
C4 C3 H3 119.2
C2 C3 H3 119.2
C7 C8 C9 112.6(4)
C7 C8 H8A 109.1
C9 C8 H8A 109.1
C7 C8 H8B 109.1
C9 C8 H8B 109.1
H8A C8 H8B 107.8
C19 C18 C17 119.8(5)
C19 C18 H18 120.1
C17 C18 H18 120.1
C12 C13 C14 118.7(4)
C12 C13 H13 120.6
C14 C13 H13 120.6
C13 C12 C11 122.3(4)
C13 C12 H12 118.9
C11 C12 H12 118.9
C19 C20 C21 119.9(5)
C19 C20 H20 120.0
C21 C20 H20 120.0
C1 C2 C3 119.8(6)
C1 C2 H2A 120.1
C3 C2 H2A 120.1
O1 C22 H22C 109.5
O1 C22 H22B 109.5
H22C C22 H22B 109.5
O1 C22 H22A 109.5
H22C C22 H22A 109.5
H22B C22 H22A 109.5
C2 C1 C6 119.7(5)
C2 C1 C23 119.4(6)
C6 C1 C23 121.0(5)
C15 C14 C13 119.8(4)
C15 C14 O1 118.2(4)
C13 C14 O1 121.9(4)
N1 C7 C8 108.6(4)
N1 C7 C4 110.5(4)
C8 C7 C4 109.9(4)
N1 C7 H7 109.3
C8 C7 H7 109.3
C4 C7 H7 109.3
C5 C6 C1 120.1(5)
C5 C6 H6 120.0
C1 C6 H6 120.0
C6 C5 C4 121.0(5)
C6 C5 H5 119.5
C4 C5 H5 119.5
F2 C23 F3 112.2(6)
F2 C23 F1 102.7(7)
F3 C23 F1 95.2(6)
F2 C23 C1 116.4(5)
F3 C23 C1 114.4(5)
F1 C23 C1 113.3(6)

loop_
_geom_bond_atom_site_label_1
_geom_bond_atom_site_label_2
_geom_bond_distance
O2 C17 1.367(6)
O2 H2 0.8200
O1 C14 1.400(6)
O1 C22 1.409(6)
N1 C11 1.414(6)
N1 C7 1.446(7)
N1 H1 0.90(5)
C11 C12 1.391(7)
C11 C10 1.399(6)
C10 C15 1.401(6)
C10 C9 1.525(6)
C16 C17 1.384(6)
C16 C21 1.395(6)
C16 C9 1.522(6)
C15 C14 1.388(6)
C15 H15 0.9300
C9 C8 1.538(6)
C9 H9 0.9800
F2 C23 1.240(6)
F3 C23 1.270(7)
C17 C18 1.389(6)
C4 C3 1.371(7)
C4 C5 1.389(7)
C4 C7 1.517(6)
C19 C20 1.367(8)
C19 C18 1.377(8)
C19 H19 0.9300
C21 C20 1.398(7)
C21 H21 0.9300
C3 C2 1.388(7)
C3 H3 0.9300
C8 C7 1.515(6)
C8 H8A 0.9700
C8 H8B 0.9700
C18 H18 0.9300
C13 C12 1.383(7)
C13 C14 1.391(7)
C13 H13 0.9300
C12 H12 0.9300
C20 H20 0.9300
C2 C1 1.365(8)
C2 H2A 0.9300
C22 H22C 0.9600
C22 H22B 0.9600
C22 H22A 0.9600
C1 C6 1.382(9)
C1 C23 1.485(7)
F1 C23 1.346(9)
C7 H7 0.9800
C6 C5 1.380(7)
C6 H6 0.9300
C5 H5 0.9300

loop_
_geom_torsion_atom_site_label_1
_geom_torsion_atom_site_label_2
_geom_torsion_atom_site_label_3
_geom_torsion_atom_site_label_4
_geom_torsion
C7 N1 C11 C12 159.2(4)
C7 N1 C11 C10 -22.9(6)
C12 C11 C10 C15 2.0(6)
N1 C11 C10 C15 -175.9(4)
C12 C11 C10 C9 -174.9(4)
N1 C11 C10 C9 7.2(6)
C11 C10 C15 C14 -1.5(6)
C9 C10 C15 C14 175.4(4)
C17 C16 C9 C10 60.7(5)
C21 C16 C9 C10 -125.4(4)
C17 C16 C9 C8 -65.1(5)
C21 C16 C9 C8 108.8(5)
C11 C10 C9 C16 -144.1(4)
C15 C10 C9 C16 39.1(5)
C11 C10 C9 C8 -18.5(6)
C15 C10 C9 C8 164.6(4)
C21 C16 C17 O2 -178.4(4)
C9 C16 C17 O2 -4.4(6)
C21 C16 C17 C18 1.7(6)
C9 C16 C17 C18 175.7(4)
C17 C16 C21 C20 -1.2(6)
C9 C16 C21 C20 -175.3(4)
C5 C4 C3 C2 -0.8(9)
C7 C4 C3 C2 176.1(5)
C16 C9 C8 C7 172.4(4)
C10 C9 C8 C7 44.5(5)
C20 C19 C18 C17 2.8(7)
O2 C17 C18 C19 177.6(5)
C16 C17 C18 C19 -2.5(7)
C14 C13 C12 C11 -1.5(7)
C10 C11 C12 C13 -0.6(7)
N1 C11 C12 C13 177.4(5)
C18 C19 C20 C21 -2.4(8)
C16 C21 C20 C19 1.6(7)
C4 C3 C2 C1 0.3(10)
C3 C2 C1 C6 0.1(9)
C3 C2 C1 C23 -179.1(5)
C10 C15 C14 C13 -0.6(7)
C10 C15 C14 O1 -175.9(4)
C12 C13 C14 C15 2.0(7)
C12 C13 C14 O1 177.2(4)
C22 O1 C14 C15 -124.9(5)
C22 O1 C14 C13 59.8(6)
C11 N1 C7 C8 47.9(5)
C11 N1 C7 C4 168.5(4)
C9 C8 C7 N1 -59.1(5)
C9 C8 C7 C4 179.9(4)
C3 C4 C7 N1 129.4(5)
C5 C4 C7 N1 -53.7(6)
C3 C4 C7 C8 -110.7(5)
C5 C4 C7 C8 66.1(6)
C2 C1 C6 C5 -0.1(9)
C23 C1 C6 C5 179.1(6)
C1 C6 C5 C4 -0.4(10)
C3 C4 C5 C6 0.8(9)
C7 C4 C5 C6 -176.2(5)
C2 C1 C23 F2 -87.2(9)
C6 C1 C23 F2 93.6(8)
C2 C1 C23 F3 139.2(7)
C6 C1 C23 F3 -40.0(9)
C2 C1 C23 F1 31.5(8)
C6 C1 C23 F1 -147.7(7)
